data_7710297
loop_
_publ_author_name
'Trifonov, Alexander'
'Selikhov, Alexander N.'
'Pechenkina, Polina'
'Cherkasov, Anton'
'Nelyubina, Yulia V.'
'Glukhova, Tatyana'

_publ_section_title
;
 \p-Carbazolyl supported bis(alkyl) complexes of Sc, Y and La for
 \a-olefin polymerization and hydrogenation
;
_journal_name_full 'Dalton Transactions'
_journal_paper_doi 10.1039/D2DT01188C
_journal_year 2022
_chemical_formula_moiety 'C46 H64 N3 Sc, 0.5(C6 H14)'
_chemical_formula_sum 'C49 H71 N3 Sc'
_chemical_formula_weight 747.04
_space_group_crystal_system monoclinic
_space_group_IT_number 15
_space_group_name_Hall '-C 2yc'
_space_group_name_H-M_alt 'C 1 2/c 1'
_atom_sites_solution_hydrogens geom
_atom_sites_solution_primary dual
_atom_sites_solution_secondary difmap
_audit_creation_method SHELXL-2018/3
_audit_update_record
;
2022-04-04 deposited with the CCDC.	2022-05-19 downloaded from the CCDC.
;
_cell_angle_alpha 90
_cell_angle_beta 112.604(12)
_cell_angle_gamma 90
_cell_formula_units_Z 8
_cell_length_a 41.78(2)
_cell_length_b 12.672(6)
_cell_length_c 18.072(8)
_cell_measurement_reflns_used 3154
_cell_measurement_temperature 120(2)
_cell_measurement_theta_max 30.67
_cell_measurement_theta_min 2.20
_cell_volume 8833(7)
_computing_cell_refinement Saint
_computing_data_collection APEX3
_computing_data_reduction Saint
_computing_structure_refinement 'SHELXL 2018/3'
_computing_structure_solution 'SHELXT 2018/2'
_diffrn_ambient_temperature 120(2)
_diffrn_measured_fraction_theta_full 0.999
_diffrn_measured_fraction_theta_max 0.999
_diffrn_measurement_device_type 'Bruker APEX-II (CCD)'
_diffrn_measurement_method '\f and \w scans'
_diffrn_radiation_type MoK\a
_diffrn_radiation_wavelength 0.71073
_diffrn_reflns_av_R_equivalents 0.5174
_diffrn_reflns_av_unetI/netI 0.2763
_diffrn_reflns_Laue_measured_fraction_full 0.999
_diffrn_reflns_Laue_measured_fraction_max 0.999
_diffrn_reflns_limit_h_max 49
_diffrn_reflns_limit_h_min -49
_diffrn_reflns_limit_k_max 15
_diffrn_reflns_limit_k_min -15
_diffrn_reflns_limit_l_max 21
_diffrn_reflns_limit_l_min -21
_diffrn_reflns_number 59336
_diffrn_reflns_point_group_measured_fraction_full 0.999
_diffrn_reflns_point_group_measured_fraction_max 0.999
_diffrn_reflns_theta_full 25.027
_diffrn_reflns_theta_max 25.027
_diffrn_reflns_theta_min 1.692
_diffrn_source 'fine-focus sealed tube'
_exptl_absorpt_coefficient_mu 0.202
_exptl_absorpt_correction_T_max 0.746
_exptl_absorpt_correction_T_min 0.553
_exptl_absorpt_correction_type multi-scan
_exptl_absorpt_process_details SADABS
_exptl_crystal_colour yellow
_exptl_crystal_density_diffrn 1.124
_exptl_crystal_description plate
_exptl_crystal_F_000 3256
_exptl_crystal_size_max 0.350
_exptl_crystal_size_mid 0.150
_exptl_crystal_size_min 0.030
_refine_diff_density_max 1.066
_refine_diff_density_min -0.738
_refine_diff_density_rms 0.103
_refine_ls_extinction_coef 0.0032(4)
_refine_ls_extinction_expression Fc^*^=kFc[1+0.001xFc^2^\l^3^/sin(2\q)]^-1/4^
_refine_ls_extinction_method 'SHELXL-2018/3 (Sheldrick 2018)'
_refine_ls_goodness_of_fit_ref 1.029
_refine_ls_hydrogen_treatment constr
_refine_ls_matrix_type full
_refine_ls_number_parameters 524
_refine_ls_number_reflns 7787
_refine_ls_number_restraints 585
_refine_ls_restrained_S_all 1.002
_refine_ls_R_factor_all 0.2802
_refine_ls_R_factor_gt 0.1175
_refine_ls_shift/su_max 0.002
_refine_ls_shift/su_mean 0.000
_refine_ls_structure_factor_coef Fsqd
_refine_ls_weighting_details 'w=1/[\s^2^(Fo^2^)+(0.1433P)^2^+43.2149P] where P=(Fo^2^+2Fc^2^)/3'
_refine_ls_weighting_scheme calc
_refine_ls_wR_factor_gt 0.2627
_refine_ls_wR_factor_ref 0.3567
_reflns_Friedel_coverage 0.000
_reflns_number_gt 3097
_reflns_number_total 7787
_reflns_threshold_expression 'I > 2\s(I)'
_cod_data_source_file d2dt01188c2.cif
_cod_data_source_block C49H71N3Sc
_cod_original_sg_symbol_H-M 'C 2/c'
_cod_database_code 7710297
_shelx_shelxl_version_number 2018/3
_shelx_space_group_comment
;
The symmetry employed for this shelxl refinement is uniquely defined
by the following loop, which should always be used as a source of
symmetry information in preference to the above space-group names.
They are only intended as comments.
;
_shelx_estimated_absorpt_t_min 0.933
_shelx_estimated_absorpt_t_max 0.994

loop_
_space_group_symop_operation_xyz
'x, y, z'
'-x, y, -z+1/2'
'x+1/2, y+1/2, z'
'-x+1/2, y+1/2, -z+1/2'
'-x, -y, -z'
'x, -y, z-1/2'
'-x+1/2, -y+1/2, -z'
'x+1/2, -y+1/2, z-1/2'

loop_
_atom_site_label
_atom_site_type_symbol
_atom_site_fract_x
_atom_site_fract_y
_atom_site_fract_z
_atom_site_U_iso_or_equiv
_atom_site_adp_type
_atom_site_occupancy
_atom_site_site_symmetry_order
_atom_site_calc_flag
_atom_site_refinement_flags_posn
_atom_site_refinement_flags_adp
_atom_site_refinement_flags_occupancy
_atom_site_disorder_assembly
_atom_site_disorder_group
Sc1 Sc 0.35202(5) 0.77033(12) 0.39647(11) 0.0345(6) Uani 1 1 d . . . . .
N1 N 0.3734(2) 0.7377(5) 0.5343(4) 0.0334(17) Uani 1 1 d . . . . .
N2 N 0.3675(2) 0.7280(5) 0.2823(4) 0.0344(16) Uani 1 1 d . . . . .
N3 N 0.3027(2) 0.9031(5) 0.3686(4) 0.0328(17) Uani 1 1 d . . . . .
C1 C 0.4056(2) 0.7589(6) 0.5282(5) 0.0339(19) Uani 1 1 d . . . . .
C2 C 0.4294(3) 0.8436(7) 0.5642(5) 0.037(2) Uani 1 1 d . . . . .
C3 C 0.4596(3) 0.8434(6) 0.5495(6) 0.038(2) Uani 1 1 d . . . . .
H3A H 0.475697 0.899026 0.571367 0.046 Uiso 1 1 calc R U . . .
C4 C 0.4680(2) 0.7631(6) 0.5027(6) 0.036(2) Uani 1 1 d . . . . .
C5 C 0.4459(2) 0.6811(6) 0.4741(5) 0.035(2) Uani 1 1 d . . . . .
H5A H 0.451416 0.625575 0.445793 0.042 Uiso 1 1 calc R U . . .
C6 C 0.4148(2) 0.6784(6) 0.4864(5) 0.034(2) Uani 1 1 d . . . . .
C7 C 0.3895(3) 0.5964(6) 0.4725(6) 0.036(2) Uani 1 1 d . . . . .
C8 C 0.3864(3) 0.4954(6) 0.4397(5) 0.036(2) Uani 1 1 d . . . . .
H8A H 0.402420 0.472275 0.417587 0.044 Uiso 1 1 calc R U . . .
C9 C 0.3606(3) 0.4300(6) 0.4392(6) 0.036(2) Uani 1 1 d . . . . .
C10 C 0.3377(3) 0.4658(6) 0.4771(5) 0.034(2) Uani 1 1 d . . . . .
H10A H 0.320284 0.418685 0.478826 0.041 Uiso 1 1 calc R U . . .
C11 C 0.3397(3) 0.5631(6) 0.5103(5) 0.033(2) Uani 1 1 d . . . . .
C12 C 0.3658(2) 0.6338(6) 0.5067(5) 0.032(2) Uani 1 1 d . . . . .
C13 C 0.4262(3) 0.9155(7) 0.6305(6) 0.041(2) Uani 1 1 d . . . . .
C14 C 0.4311(3) 0.8439(8) 0.7035(6) 0.057(3) Uani 1 1 d . . . . .
H14A H 0.412582 0.791111 0.688608 0.085 Uiso 1 1 calc R U . . .
H14B H 0.430305 0.887073 0.747755 0.085 Uiso 1 1 calc R U . . .
H14C H 0.453628 0.808281 0.720402 0.085 Uiso 1 1 calc R U . . .
C15 C 0.3908(3) 0.9678(7) 0.6038(6) 0.046(2) Uani 1 1 d . . . . .
H15A H 0.387703 1.015555 0.558897 0.069 Uiso 1 1 calc R U . . .
H15B H 0.389104 1.008059 0.648491 0.069 Uiso 1 1 calc R U . . .
H15C H 0.372654 0.913592 0.586740 0.069 Uiso 1 1 calc R U . . .
C16 C 0.4530(3) 1.0012(8) 0.6561(7) 0.062(3) Uani 1 1 d . . . . .
H16A H 0.452210 1.041009 0.608885 0.093 Uiso 1 1 calc R U . . .
H16B H 0.476037 0.969814 0.682627 0.093 Uiso 1 1 calc R U . . .
H16C H 0.448261 1.048875 0.693356 0.093 Uiso 1 1 calc R U . . .
C17 C 0.5023(3) 0.7681(7) 0.4891(6) 0.046(2) Uani 1 1 d . . . . .
C18 C 0.5274(3) 0.8516(8) 0.5407(7) 0.061(3) Uani 1 1 d . . . . .
H18A H 0.517163 0.921808 0.525321 0.092 Uiso 1 1 calc R U . . .
H18B H 0.549236 0.847615 0.532636 0.092 Uiso 1 1 calc R U . . .
H18C H 0.531830 0.838827 0.597316 0.092 Uiso 1 1 calc R U . . .
C19 C 0.5212(3) 0.6596(8) 0.5097(8) 0.066(3) Uani 1 1 d . . . . .
H19A H 0.505445 0.603870 0.478821 0.100 Uiso 1 1 calc R U . . .
H19B H 0.528207 0.645479 0.567095 0.100 Uiso 1 1 calc R U . . .
H19C H 0.541722 0.661333 0.496121 0.100 Uiso 1 1 calc R U . . .
C20 C 0.4939(3) 0.7888(10) 0.4015(7) 0.074(4) Uani 1 1 d . . . . .
H20A H 0.482459 0.857418 0.386640 0.112 Uiso 1 1 calc R U . . .
H20B H 0.478528 0.733264 0.369262 0.112 Uiso 1 1 calc R U . . .
H20C H 0.515432 0.789037 0.391653 0.112 Uiso 1 1 calc R U . . .
C21 C 0.3550(3) 0.3184(6) 0.4042(6) 0.039(2) Uani 1 1 d . . . . .
C22 C 0.3800(3) 0.2967(7) 0.3606(6) 0.048(3) Uani 1 1 d . . . . .
H22A H 0.377282 0.352336 0.320952 0.072 Uiso 1 1 calc R U . . .
H22B H 0.374389 0.228202 0.333468 0.072 Uiso 1 1 calc R U . . .
H22C H 0.403952 0.295961 0.399779 0.072 Uiso 1 1 calc R U . . .
C23 C 0.3631(3) 0.2355(7) 0.4727(6) 0.065(3) Uani 1 1 d . . . . .
H23A H 0.347019 0.245174 0.499852 0.097 Uiso 1 1 calc R U . . .
H23B H 0.386946 0.244832 0.511260 0.097 Uiso 1 1 calc R U . . .
H23C H 0.360325 0.164254 0.449904 0.097 Uiso 1 1 calc R U . . .
C24 C 0.3176(3) 0.3040(8) 0.3424(7) 0.058(3) Uani 1 1 d . . . . .
H24A H 0.301300 0.311626 0.369241 0.087 Uiso 1 1 calc R U . . .
H24B H 0.315081 0.233637 0.318350 0.087 Uiso 1 1 calc R U . . .
H24C H 0.312582 0.357689 0.300408 0.087 Uiso 1 1 calc R U . . .
C25 C 0.3173(3) 0.5937(6) 0.5563(6) 0.036(2) Uani 1 1 d . . . . .
C26 C 0.3401(3) 0.6217(7) 0.6426(5) 0.043(2) Uani 1 1 d . . . . .
H26A H 0.354983 0.681591 0.643086 0.064 Uiso 1 1 calc R U . . .
H26B H 0.354500 0.560844 0.668589 0.064 Uiso 1 1 calc R U . . .
H26C H 0.325372 0.640663 0.671761 0.064 Uiso 1 1 calc R U . . .
C27 C 0.2920(3) 0.5053(7) 0.5566(7) 0.052(3) Uani 1 1 d . . . . .
H27A H 0.305103 0.441363 0.580460 0.079 Uiso 1 1 calc R U . . .
H27B H 0.276129 0.490366 0.501449 0.079 Uiso 1 1 calc R U . . .
H27C H 0.278640 0.527919 0.588060 0.079 Uiso 1 1 calc R U . . .
C28 C 0.2948(3) 0.6923(6) 0.5162(6) 0.041(2) Uani 1 1 d . . . . .
H28A H 0.309950 0.750678 0.515092 0.062 Uiso 1 1 calc R U . . .
H28B H 0.281011 0.713281 0.547161 0.062 Uiso 1 1 calc R U . . .
H28C H 0.279223 0.674653 0.461348 0.062 Uiso 1 1 calc R U . . .
C29 C 0.3116(3) 0.6588(6) 0.3162(5) 0.035(2) Uani 1 1 d . . . . .
H29A H 0.320577 0.585742 0.320948 0.042 Uiso 1 1 calc R U . . .
H29B H 0.290420 0.659324 0.328465 0.042 Uiso 1 1 calc R U . . .
C30 C 0.3047(3) 0.7040(6) 0.2349(5) 0.033(2) Uani 1 1 d . . . . .
C31 C 0.2719(3) 0.7172(6) 0.1760(5) 0.036(2) Uani 1 1 d . . . . .
H31A H 0.252519 0.687910 0.183913 0.044 Uiso 1 1 calc R U . . .
C32 C 0.2664(3) 0.7728(7) 0.1045(5) 0.040(2) Uani 1 1 d . . . . .
H32A H 0.243650 0.783326 0.065623 0.048 Uiso 1 1 calc R U . . .
C33 C 0.2950(3) 0.8118(7) 0.0922(6) 0.043(2) Uani 1 1 d . . . . .
H33A H 0.291618 0.848439 0.043889 0.052 Uiso 1 1 calc R U . . .
C34 C 0.3281(3) 0.7986(6) 0.1484(6) 0.041(2) Uani 1 1 d . . . . .
H34A H 0.347357 0.826143 0.138976 0.049 Uiso 1 1 calc R U . . .
C35 C 0.3334(3) 0.7437(6) 0.2204(6) 0.0356(19) Uani 1 1 d . . . . .
C36 C 0.3783(3) 0.6166(6) 0.2749(6) 0.042(3) Uani 1 1 d . . . . .
H36A H 0.379114 0.606630 0.221813 0.063 Uiso 1 1 calc R U . . .
H36B H 0.361558 0.567385 0.281582 0.063 Uiso 1 1 calc R U . . .
H36C H 0.401331 0.603326 0.316309 0.063 Uiso 1 1 calc R U . . .
C37 C 0.3944(3) 0.7963(7) 0.2747(6) 0.042(2) Uani 1 1 d . . . . .
H37A H 0.399275 0.774412 0.228029 0.063 Uiso 1 1 calc R U . . .
H37B H 0.415602 0.790512 0.323161 0.063 Uiso 1 1 calc R U . . .
H37C H 0.386348 0.869634 0.267752 0.063 Uiso 1 1 calc R U . . .
C38 C 0.3712(3) 0.9357(6) 0.3890(5) 0.038(2) Uani 1 1 d . . . . .
H38A H 0.375158 0.975347 0.438950 0.045 Uiso 1 1 calc R U . . .
H38B H 0.393053 0.933545 0.379865 0.045 Uiso 1 1 calc R U . . .
C39 C 0.3430(3) 0.9851(6) 0.3199(5) 0.0315(19) Uani 1 1 d . . . . .
C40 C 0.3495(3) 1.0456(6) 0.2599(5) 0.037(2) Uani 1 1 d . . . . .
H40A H 0.372733 1.059177 0.265904 0.044 Uiso 1 1 calc R U . . .
C41 C 0.3227(3) 1.0844(6) 0.1940(6) 0.041(2) Uani 1 1 d . . . . .
H41A H 0.327826 1.123458 0.155005 0.049 Uiso 1 1 calc R U . . .
C42 C 0.2895(3) 1.0683(7) 0.1833(6) 0.044(2) Uani 1 1 d . . . . .
H42A H 0.271241 1.096002 0.137555 0.053 Uiso 1 1 calc R U . . .
C43 C 0.2819(3) 1.0092(6) 0.2414(6) 0.038(2) Uani 1 1 d . . . . .
H43A H 0.258579 0.997332 0.234999 0.046 Uiso 1 1 calc R U . . .
C44 C 0.3088(3) 0.9690(6) 0.3073(5) 0.0313(18) Uani 1 1 d . . . . .
C45 C 0.3060(3) 0.9735(6) 0.4384(5) 0.038(2) Uani 1 1 d . . . . .
H45A H 0.286337 1.022279 0.422669 0.058 Uiso 1 1 calc R U . . .
H45B H 0.327665 1.013768 0.454376 0.058 Uiso 1 1 calc R U . . .
H45C H 0.306266 0.930172 0.483523 0.058 Uiso 1 1 calc R U . . .
C46 C 0.2673(3) 0.8591(7) 0.3380(6) 0.039(2) Uani 1 1 d . . . . .
H46A H 0.250516 0.916426 0.329083 0.059 Uiso 1 1 calc R U . . .
H46B H 0.265080 0.809402 0.377295 0.059 Uiso 1 1 calc R U . . .
H46C H 0.262887 0.822183 0.287371 0.059 Uiso 1 1 calc R U . . .
C1S C 0.4418(4) 0.4622(16) 0.2013(12) 0.074(6) Uani 0.5 1 d D U P A -1
H1SA H 0.429077 0.414424 0.157141 0.111 Uiso 0.5 1 calc R U P A -1
H1SB H 0.443502 0.532021 0.179692 0.111 Uiso 0.5 1 calc R U P A -1
H1SC H 0.429506 0.468270 0.237620 0.111 Uiso 0.5 1 calc R U P A -1
C2S C 0.4782(5) 0.4186(14) 0.2472(17) 0.144(10) Uani 0.5 1 d D U P A -1
H2SA H 0.478513 0.378463 0.294452 0.172 Uiso 0.5 1 calc R U P A -1
H2SB H 0.484521 0.369656 0.212260 0.172 Uiso 0.5 1 calc R U P A -1
C3S C 0.5046(4) 0.5075(14) 0.2744(10) 0.170(11) Uani 0.5 1 d D U P A -1
H3SA H 0.498460 0.555341 0.310305 0.204 Uiso 0.5 1 calc R U P A -1
H3SB H 0.503684 0.548708 0.227170 0.204 Uiso 0.5 1 calc R U P A -1
C4S C 0.5414(5) 0.4656(14) 0.3187(17) 0.146(10) Uani 0.5 1 d D U P A -1
H4SA H 0.548208 0.420381 0.282562 0.175 Uiso 0.5 1 calc R U P A -1
H4SB H 0.542466 0.422909 0.365456 0.175 Uiso 0.5 1 calc R U P A -1
C5S C 0.5659(5) 0.5602(14) 0.3465(11) 0.062(5) Uani 0.5 1 d D U P A -1
H5SA H 0.564777 0.602363 0.299382 0.074 Uiso 0.5 1 calc R U P A -1
H5SB H 0.558637 0.605885 0.381631 0.074 Uiso 0.5 1 calc R U P A -1
C6S C 0.6031(5) 0.523(2) 0.3921(19) 0.224(16) Uani 0.5 1 d D U P A -1
H6SA H 0.606268 0.504618 0.447226 0.335 Uiso 0.5 1 calc R U P A -1
H6SB H 0.619293 0.578848 0.392772 0.335 Uiso 0.5 1 calc R U P A -1
H6SC H 0.607563 0.460100 0.365553 0.335 Uiso 0.5 1 calc R U P A -1

loop_
_atom_site_aniso_label
_atom_site_aniso_U_11
_atom_site_aniso_U_22
_atom_site_aniso_U_33
_atom_site_aniso_U_23
_atom_site_aniso_U_13
_atom_site_aniso_U_12
Sc1 0.0513(13) 0.0206(8) 0.0352(11) -0.0004(8) 0.0207(9) -0.0011(9)
N1 0.044(4) 0.028(3) 0.029(4) 0.000(3) 0.014(4) -0.003(3)
N2 0.044(4) 0.030(3) 0.032(4) -0.004(3) 0.018(3) -0.006(3)
N3 0.050(5) 0.023(3) 0.029(4) -0.007(3) 0.019(4) -0.004(3)
C1 0.042(5) 0.026(4) 0.034(5) 0.003(3) 0.015(4) -0.002(3)
C2 0.047(6) 0.030(4) 0.035(5) -0.001(4) 0.017(5) -0.001(4)
C3 0.046(6) 0.019(4) 0.050(6) 0.001(4) 0.020(5) -0.006(4)
C4 0.043(5) 0.025(4) 0.040(5) -0.001(4) 0.015(5) -0.003(4)
C5 0.043(5) 0.028(4) 0.034(5) -0.004(4) 0.016(5) -0.004(4)
C6 0.040(5) 0.024(4) 0.035(5) -0.001(4) 0.013(4) 0.000(4)
C7 0.048(6) 0.023(4) 0.042(6) 0.002(3) 0.024(5) -0.001(3)
C8 0.048(6) 0.025(4) 0.037(6) 0.000(4) 0.017(5) 0.001(4)
C9 0.046(6) 0.025(4) 0.041(6) 0.003(4) 0.021(5) 0.008(4)
C10 0.047(6) 0.020(4) 0.038(6) 0.005(3) 0.020(5) 0.006(4)
C11 0.052(6) 0.020(3) 0.034(5) 0.004(3) 0.025(5) 0.001(4)
C12 0.043(5) 0.022(4) 0.033(5) 0.008(3) 0.018(4) 0.006(3)
C13 0.062(6) 0.029(4) 0.040(5) -0.002(3) 0.028(5) -0.006(4)
C14 0.083(9) 0.059(6) 0.034(6) 0.008(5) 0.030(6) 0.017(6)
C15 0.066(6) 0.038(5) 0.042(6) 0.003(4) 0.030(5) -0.002(5)
C16 0.080(8) 0.050(6) 0.062(8) -0.024(5) 0.033(7) -0.017(6)
C17 0.047(6) 0.040(5) 0.055(6) -0.007(4) 0.026(5) -0.006(4)
C18 0.057(7) 0.045(6) 0.080(8) -0.009(5) 0.025(6) -0.007(5)
C19 0.062(8) 0.050(5) 0.096(9) -0.011(6) 0.039(8) -0.005(5)
C20 0.072(9) 0.097(9) 0.060(6) -0.006(6) 0.031(6) -0.024(7)
C21 0.065(6) 0.018(4) 0.048(6) 0.005(4) 0.035(5) 0.002(4)
C22 0.071(7) 0.026(5) 0.062(7) -0.009(4) 0.041(6) 0.002(5)
C23 0.131(11) 0.019(4) 0.057(7) 0.003(4) 0.051(7) -0.002(6)
C24 0.058(6) 0.054(6) 0.072(7) -0.017(5) 0.037(5) -0.005(5)
C25 0.063(7) 0.015(4) 0.040(5) -0.002(3) 0.030(5) 0.002(4)
C26 0.063(7) 0.033(5) 0.038(5) 0.002(4) 0.027(5) 0.009(5)
C27 0.084(8) 0.029(5) 0.064(7) -0.010(5) 0.051(7) -0.008(5)
C28 0.057(7) 0.029(4) 0.043(6) -0.002(4) 0.025(5) 0.005(4)
C29 0.058(6) 0.015(4) 0.037(4) 0.003(3) 0.024(4) -0.003(4)
C30 0.044(5) 0.023(4) 0.036(5) -0.002(4) 0.019(4) -0.002(4)
C31 0.048(5) 0.026(4) 0.036(5) -0.005(4) 0.018(4) -0.001(4)
C32 0.055(6) 0.032(5) 0.033(5) 0.001(4) 0.016(5) 0.006(5)
C33 0.060(6) 0.035(5) 0.038(5) -0.010(4) 0.023(4) -0.002(5)
C34 0.060(6) 0.030(5) 0.039(5) -0.001(4) 0.025(4) -0.002(5)
C35 0.048(4) 0.020(4) 0.041(5) -0.001(4) 0.020(4) -0.004(4)
C36 0.064(8) 0.030(4) 0.037(6) 0.000(4) 0.026(6) 0.003(4)
C37 0.053(6) 0.035(5) 0.047(6) 0.001(4) 0.030(5) -0.003(4)
C38 0.059(6) 0.023(4) 0.035(5) -0.003(3) 0.023(4) 0.002(4)
C39 0.046(5) 0.014(4) 0.034(5) -0.008(3) 0.015(4) -0.005(4)
C40 0.059(6) 0.016(4) 0.040(5) -0.003(3) 0.024(4) 0.003(4)
C41 0.063(6) 0.022(4) 0.040(5) -0.001(4) 0.022(5) 0.003(5)
C42 0.062(6) 0.028(5) 0.037(5) 0.007(4) 0.014(5) 0.003(5)
C43 0.054(6) 0.021(4) 0.043(5) 0.001(4) 0.022(4) 0.006(4)
C44 0.049(5) 0.015(4) 0.033(4) -0.004(3) 0.019(4) 0.003(4)
C45 0.066(7) 0.024(4) 0.032(5) -0.001(4) 0.026(5) 0.003(4)
C46 0.048(6) 0.033(5) 0.039(6) -0.005(4) 0.018(5) 0.004(4)
C1S 0.114(12) 0.062(12) 0.074(13) -0.019(10) 0.067(10) -0.012(10)
C2S 0.143(11) 0.141(13) 0.145(14) 0.023(9) 0.052(9) 0.008(8)
C3S 0.150(10) 0.174(13) 0.169(15) 0.004(10) 0.042(8) -0.006(8)
C4S 0.151(11) 0.125(12) 0.147(14) 0.001(9) 0.042(8) -0.014(8)
C5S 0.095(9) 0.065(9) 0.047(9) 0.017(7) 0.051(7) 0.012(7)
C6S 0.154(13) 0.23(2) 0.24(2) 0.004(18) 0.027(14) 0.043(15)

loop_
_atom_type_symbol
_atom_type_description
_atom_type_scat_dispersion_real
_atom_type_scat_dispersion_imag
_atom_type_scat_source
C C 0.0033 0.0016 'International Tables Vol C Tables 4.2.6.8 and 6.1.1.4'
H H 0.0000 0.0000 'International Tables Vol C Tables 4.2.6.8 and 6.1.1.4'
N N 0.0061 0.0033 'International Tables Vol C Tables 4.2.6.8 and 6.1.1.4'
Sc Sc 0.2519 0.3716 'International Tables Vol C Tables 4.2.6.8 and 6.1.1.4'

loop_
_geom_angle_atom_site_label_1
_geom_angle_atom_site_label_2
_geom_angle_atom_site_label_3
_geom_angle
_geom_angle_site_symmetry_1
_geom_angle_site_symmetry_3
_geom_angle_publ_flag
C29 Sc1 C38 137.5(3) . . ?
C29 Sc1 N1 117.4(3) . . ?
C38 Sc1 N1 103.2(3) . . ?
C29 Sc1 N2 72.3(3) . . ?
C38 Sc1 N2 86.5(3) . . ?
N1 Sc1 N2 137.9(3) . . ?
C29 Sc1 C12 88.0(3) . . ?
C38 Sc1 C12 134.4(3) . . ?
N1 Sc1 C12 33.1(2) . . ?
N2 Sc1 C12 117.4(3) . . ?
C29 Sc1 N3 86.4(3) . . ?
C38 Sc1 N3 69.9(3) . . ?
N1 Sc1 N3 106.0(2) . . ?
N2 Sc1 N3 115.6(2) . . ?
C12 Sc1 N3 121.8(3) . . ?
C29 Sc1 C1 137.0(3) . . ?
C38 Sc1 C1 84.6(3) . . ?
N1 Sc1 C1 33.1(3) . . ?
N2 Sc1 C1 110.5(3) . . ?
C12 Sc1 C1 51.6(3) . . ?
N3 Sc1 C1 124.7(3) . . ?
C29 Sc1 C7 87.7(3) . . ?
C38 Sc1 C7 128.7(3) . . ?
N1 Sc1 C7 54.1(2) . . ?
N2 Sc1 C7 87.7(3) . . ?
C12 Sc1 C7 31.2(3) . . ?
N3 Sc1 C7 152.7(2) . . ?
C1 Sc1 C7 50.6(3) . . ?
C29 Sc1 C6 115.0(3) . . ?
C38 Sc1 C6 98.5(3) . . ?
N1 Sc1 C6 53.8(3) . . ?
N2 Sc1 C6 84.5(3) . . ?
C12 Sc1 C6 51.0(3) . . ?
N3 Sc1 C6 155.1(2) . . ?
C1 Sc1 C6 30.4(3) . . ?
C7 Sc1 C6 30.2(3) . . ?
C12 N1 C1 104.2(7) . . ?
C12 N1 Sc1 81.1(5) . . ?
C1 N1 Sc1 82.5(5) . . ?
C35 N2 C37 114.1(7) . . ?
C35 N2 C36 107.5(7) . . ?
C37 N2 C36 106.2(7) . . ?
C35 N2 Sc1 96.9(5) . . ?
C37 N2 Sc1 114.2(5) . . ?
C36 N2 Sc1 117.8(5) . . ?
C46 N3 C44 111.7(7) . . ?
C46 N3 C45 107.1(7) . . ?
C44 N3 C45 107.7(6) . . ?
C46 N3 Sc1 116.2(5) . . ?
C44 N3 Sc1 99.2(5) . . ?
C45 N3 Sc1 114.6(6) . . ?
C6 C1 N1 111.5(8) . . ?
C6 C1 C2 119.9(8) . . ?
N1 C1 C2 128.3(8) . . ?
C6 C1 Sc1 82.2(6) . . ?
N1 C1 Sc1 64.4(5) . . ?
C2 C1 Sc1 125.6(6) . . ?
C3 C2 C1 115.8(8) . . ?
C3 C2 C13 120.3(9) . . ?
C1 C2 C13 122.5(8) . . ?
C2 C3 C4 123.8(8) . . ?
C2 C3 H3A 118.1 . . ?
C4 C3 H3A 118.1 . . ?
C5 C4 C3 118.5(8) . . ?
C5 C4 C17 120.7(8) . . ?
C3 C4 C17 120.8(8) . . ?
C4 C5 C6 119.9(8) . . ?
C4 C5 H5A 120.1 . . ?
C6 C5 H5A 120.1 . . ?
C5 C6 C1 121.9(8) . . ?
C5 C6 C7 131.0(8) . . ?
C1 C6 C7 106.6(8) . . ?
C5 C6 Sc1 128.8(6) . . ?
C1 C6 Sc1 67.4(5) . . ?
C7 C6 Sc1 74.6(5) . . ?
C8 C7 C6 133.1(9) . . ?
C8 C7 C12 121.2(8) . . ?
C6 C7 C12 105.6(7) . . ?
C8 C7 Sc1 125.6(7) . . ?
C6 C7 Sc1 75.2(5) . . ?
C12 C7 Sc1 66.1(5) . . ?
C9 C8 C7 120.6(9) . . ?
C9 C8 H8A 119.7 . . ?
C7 C8 H8A 119.7 . . ?
C8 C9 C10 118.3(8) . . ?
C8 C9 C21 124.1(8) . . ?
C10 C9 C21 117.5(8) . . ?
C11 C10 C9 123.6(8) . . ?
C11 C10 H10A 118.2 . . ?
C9 C10 H10A 118.2 . . ?
C10 C11 C12 117.8(8) . . ?
C10 C11 C25 121.7(8) . . ?
C12 C11 C25 120.3(7) . . ?
N1 C12 C11 130.2(7) . . ?
N1 C12 C7 111.3(7) . . ?
C11 C12 C7 118.5(7) . . ?
N1 C12 Sc1 65.7(4) . . ?
C11 C12 Sc1 121.1(6) . . ?
C7 C12 Sc1 82.7(5) . . ?
C16 C13 C15 107.6(8) . . ?
C16 C13 C14 108.8(9) . . ?
C15 C13 C14 108.7(8) . . ?
C16 C13 C2 112.8(8) . . ?
C15 C13 C2 111.9(8) . . ?
C14 C13 C2 106.9(7) . . ?
C13 C14 H14A 109.5 . . ?
C13 C14 H14B 109.5 . . ?
H14A C14 H14B 109.5 . . ?
C13 C14 H14C 109.5 . . ?
H14A C14 H14C 109.5 . . ?
H14B C14 H14C 109.5 . . ?
C13 C15 H15A 109.5 . . ?
C13 C15 H15B 109.5 . . ?
H15A C15 H15B 109.5 . . ?
C13 C15 H15C 109.5 . . ?
H15A C15 H15C 109.5 . . ?
H15B C15 H15C 109.5 . . ?
C13 C16 H16A 109.5 . . ?
C13 C16 H16B 109.5 . . ?
H16A C16 H16B 109.5 . . ?
C13 C16 H16C 109.5 . . ?
H16A C16 H16C 109.5 . . ?
H16B C16 H16C 109.5 . . ?
C20 C17 C18 110.4(9) . . ?
C20 C17 C4 108.6(9) . . ?
C18 C17 C4 113.1(8) . . ?
C20 C17 C19 107.2(9) . . ?
C18 C17 C19 107.4(9) . . ?
C4 C17 C19 110.0(8) . . ?
C17 C18 H18A 109.5 . . ?
C17 C18 H18B 109.5 . . ?
H18A C18 H18B 109.5 . . ?
C17 C18 H18C 109.5 . . ?
H18A C18 H18C 109.5 . . ?
H18B C18 H18C 109.5 . . ?
C17 C19 H19A 109.5 . . ?
C17 C19 H19B 109.5 . . ?
H19A C19 H19B 109.5 . . ?
C17 C19 H19C 109.5 . . ?
H19A C19 H19C 109.5 . . ?
H19B C19 H19C 109.5 . . ?
C17 C20 H20A 109.5 . . ?
C17 C20 H20B 109.5 . . ?
H20A C20 H20B 109.5 . . ?
C17 C20 H20C 109.5 . . ?
H20A C20 H20C 109.5 . . ?
H20B C20 H20C 109.5 . . ?
C9 C21 C24 111.0(8) . . ?
C9 C21 C22 110.4(7) . . ?
C24 C21 C22 107.6(8) . . ?
C9 C21 C23 110.1(8) . . ?
C24 C21 C23 110.1(8) . . ?
C22 C21 C23 107.6(8) . . ?
C21 C22 H22A 109.5 . . ?
C21 C22 H22B 109.5 . . ?
H22A C22 H22B 109.5 . . ?
C21 C22 H22C 109.5 . . ?
H22A C22 H22C 109.5 . . ?
H22B C22 H22C 109.5 . . ?
C21 C23 H23A 109.5 . . ?
C21 C23 H23B 109.5 . . ?
H23A C23 H23B 109.5 . . ?
C21 C23 H23C 109.5 . . ?
H23A C23 H23C 109.5 . . ?
H23B C23 H23C 109.5 . . ?
C21 C24 H24A 109.5 . . ?
C21 C24 H24B 109.5 . . ?
H24A C24 H24B 109.5 . . ?
C21 C24 H24C 109.5 . . ?
H24A C24 H24C 109.5 . . ?
H24B C24 H24C 109.5 . . ?
C11 C25 C26 110.2(8) . . ?
C11 C25 C27 112.6(7) . . ?
C26 C25 C27 109.0(7) . . ?
C11 C25 C28 109.7(7) . . ?
C26 C25 C28 108.4(7) . . ?
C27 C25 C28 106.8(8) . . ?
C25 C26 H26A 109.5 . . ?
C25 C26 H26B 109.5 . . ?
H26A C26 H26B 109.5 . . ?
C25 C26 H26C 109.5 . . ?
H26A C26 H26C 109.5 . . ?
H26B C26 H26C 109.5 . . ?
C25 C27 H27A 109.5 . . ?
C25 C27 H27B 109.5 . . ?
H27A C27 H27B 109.5 . . ?
C25 C27 H27C 109.5 . . ?
H27A C27 H27C 109.5 . . ?
H27B C27 H27C 109.5 . . ?
C25 C28 H28A 109.5 . . ?
C25 C28 H28B 109.5 . . ?
H28A C28 H28B 109.5 . . ?
C25 C28 H28C 109.5 . . ?
H28A C28 H28C 109.5 . . ?
H28B C28 H28C 109.5 . . ?
C30 C29 Sc1 101.8(5) . . ?
C30 C29 H29A 111.4 . . ?
Sc1 C29 H29A 111.4 . . ?
C30 C29 H29B 111.4 . . ?
Sc1 C29 H29B 111.4 . . ?
H29A C29 H29B 109.3 . . ?
C31 C30 C35 118.3(8) . . ?
C31 C30 C29 124.0(8) . . ?
C35 C30 C29 117.5(9) . . ?
C30 C31 C32 121.9(9) . . ?
C30 C31 H31A 119.1 . . ?
C32 C31 H31A 119.1 . . ?
C33 C32 C31 118.6(10) . . ?
C33 C32 H32A 120.7 . . ?
C31 C32 H32A 120.7 . . ?
C34 C33 C32 121.4(9) . . ?
C34 C33 H33A 119.3 . . ?
C32 C33 H33A 119.3 . . ?
C33 C34 C35 119.7(9) . . ?
C33 C34 H34A 120.2 . . ?
C35 C34 H34A 120.2 . . ?
C30 C35 C34 120.1(9) . . ?
C30 C35 N2 117.5(8) . . ?
C34 C35 N2 122.4(8) . . ?
N2 C36 H36A 109.5 . . ?
N2 C36 H36B 109.5 . . ?
H36A C36 H36B 109.5 . . ?
N2 C36 H36C 109.5 . . ?
H36A C36 H36C 109.5 . . ?
H36B C36 H36C 109.5 . . ?
N2 C37 H37A 109.5 . . ?
N2 C37 H37B 109.5 . . ?
H37A C37 H37B 109.5 . . ?
N2 C37 H37C 109.5 . . ?
H37A C37 H37C 109.5 . . ?
H37B C37 H37C 109.5 . . ?
C39 C38 Sc1 104.9(6) . . ?
C39 C38 H38A 110.8 . . ?
Sc1 C38 H38A 110.8 . . ?
C39 C38 H38B 110.8 . . ?
Sc1 C38 H38B 110.8 . . ?
H38A C38 H38B 108.8 . . ?
C44 C39 C40 116.1(9) . . ?
C44 C39 C38 120.9(8) . . ?
C40 C39 C38 122.9(9) . . ?
C41 C40 C39 121.2(10) . . ?
C41 C40 H40A 119.4 . . ?
C39 C40 H40A 119.4 . . ?
C42 C41 C40 121.6(9) . . ?
C42 C41 H41A 119.2 . . ?
C40 C41 H41A 119.2 . . ?
C41 C42 C43 119.0(10) . . ?
C41 C42 H42A 120.5 . . ?
C43 C42 H42A 120.5 . . ?
C44 C43 C42 119.6(10) . . ?
C44 C43 H43A 120.2 . . ?
C42 C43 H43A 120.2 . . ?
C39 C44 C43 122.4(8) . . ?
C39 C44 N3 115.3(8) . . ?
C43 C44 N3 122.3(9) . . ?
N3 C45 H45A 109.5 . . ?
N3 C45 H45B 109.5 . . ?
H45A C45 H45B 109.5 . . ?
N3 C45 H45C 109.5 . . ?
H45A C45 H45C 109.5 . . ?
H45B C45 H45C 109.5 . . ?
N3 C46 H46A 109.5 . . ?
N3 C46 H46B 109.5 . . ?
H46A C46 H46B 109.5 . . ?
N3 C46 H46C 109.5 . . ?
H46A C46 H46C 109.5 . . ?
H46B C46 H46C 109.5 . . ?
C2S C1S H1SA 109.5 . . ?
C2S C1S H1SB 109.5 . . ?
H1SA C1S H1SB 109.5 . . ?
C2S C1S H1SC 109.5 . . ?
H1SA C1S H1SC 109.5 . . ?
H1SB C1S H1SC 109.5 . . ?
C3S C2S C1S 110.7(7) . . ?
C3S C2S H2SA 109.5 . . ?
C1S C2S H2SA 109.5 . . ?
C3S C2S H2SB 109.5 . . ?
C1S C2S H2SB 109.5 . . ?
H2SA C2S H2SB 108.1 . . ?
C2S C3S C4S 111.7(7) . . ?
C2S C3S H3SA 109.3 . . ?
C4S C3S H3SA 109.3 . . ?
C2S C3S H3SB 109.3 . . ?
C4S C3S H3SB 109.3 . . ?
H3SA C3S H3SB 107.9 . . ?
C3S C4S C5S 108.2(7) . . ?
C3S C4S H4SA 110.1 . . ?
C5S C4S H4SA 110.1 . . ?
C3S C4S H4SB 110.1 . . ?
C5S C4S H4SB 110.1 . . ?
H4SA C4S H4SB 108.4 . . ?
C6S C5S C4S 110.3(8) . . ?
C6S C5S H5SA 109.6 . . ?
C4S C5S H5SA 109.6 . . ?
C6S C5S H5SB 109.6 . . ?
C4S C5S H5SB 109.6 . . ?
H5SA C5S H5SB 108.1 . . ?
C5S C6S H6SA 109.5 . . ?
C5S C6S H6SB 109.5 . . ?
H6SA C6S H6SB 109.5 . . ?
C5S C6S H6SC 109.5 . . ?
H6SA C6S H6SC 109.5 . . ?
H6SB C6S H6SC 109.5 . . ?

loop_
_geom_bond_atom_site_label_1
_geom_bond_atom_site_label_2
_geom_bond_distance
_geom_bond_site_symmetry_2
_geom_bond_publ_flag
Sc1 C29 2.252(9) . ?
Sc1 C38 2.265(8) . ?
Sc1 N1 2.337(7) . ?
Sc1 N2 2.448(7) . ?
Sc1 C12 2.533(8) . ?
Sc1 N3 2.556(7) . ?
Sc1 C1 2.569(10) . ?
Sc1 C7 2.747(9) . ?
Sc1 C6 2.756(9) . ?
N1 C12 1.400(10) . ?
N1 C1 1.414(11) . ?
N2 C35 1.448(12) . ?
N2 C37 1.466(11) . ?
N2 C36 1.503(10) . ?
N3 C46 1.473(11) . ?
N3 C44 1.485(10) . ?
N3 C45 1.507(10) . ?
C1 C6 1.409(12) . ?
C1 C2 1.438(12) . ?
C2 C3 1.386(12) . ?
C2 C13 1.551(12) . ?
C3 C4 1.451(12) . ?
C3 H3A 0.9500 . ?
C4 C5 1.354(12) . ?
C4 C17 1.545(13) . ?
C5 C6 1.400(12) . ?
C5 H5A 0.9500 . ?
C6 C7 1.433(12) . ?
C7 C8 1.394(11) . ?
C7 C12 1.436(12) . ?
C8 C9 1.357(12) . ?
C8 H8A 0.9500 . ?
C9 C10 1.446(12) . ?
C9 C21 1.531(11) . ?
C10 C11 1.361(11) . ?
C10 H10A 0.9500 . ?
C11 C12 1.432(12) . ?
C11 C25 1.521(12) . ?
C13 C16 1.500(13) . ?
C13 C15 1.521(14) . ?
C13 C14 1.548(13) . ?
C14 H14A 0.9800 . ?
C14 H14B 0.9800 . ?
C14 H14C 0.9800 . ?
C15 H15A 0.9800 . ?
C15 H15B 0.9800 . ?
C15 H15C 0.9800 . ?
C16 H16A 0.9800 . ?
C16 H16B 0.9800 . ?
C16 H16C 0.9800 . ?
C17 C20 1.507(14) . ?
C17 C18 1.529(14) . ?
C17 C19 1.557(14) . ?
C18 H18A 0.9800 . ?
C18 H18B 0.9800 . ?
C18 H18C 0.9800 . ?
C19 H19A 0.9800 . ?
C19 H19B 0.9800 . ?
C19 H19C 0.9800 . ?
C20 H20A 0.9800 . ?
C20 H20B 0.9800 . ?
C20 H20C 0.9800 . ?
C21 C24 1.545(14) . ?
C21 C22 1.554(12) . ?
C21 C23 1.557(12) . ?
C22 H22A 0.9800 . ?
C22 H22B 0.9800 . ?
C22 H22C 0.9800 . ?
C23 H23A 0.9800 . ?
C23 H23B 0.9800 . ?
C23 H23C 0.9800 . ?
C24 H24A 0.9800 . ?
C24 H24B 0.9800 . ?
C24 H24C 0.9800 . ?
C25 C26 1.524(13) . ?
C25 C27 1.542(12) . ?
C25 C28 1.565(12) . ?
C26 H26A 0.9800 . ?
C26 H26B 0.9800 . ?
C26 H26C 0.9800 . ?
C27 H27A 0.9800 . ?
C27 H27B 0.9800 . ?
C27 H27C 0.9800 . ?
C28 H28A 0.9800 . ?
C28 H28B 0.9800 . ?
C28 H28C 0.9800 . ?
C29 C30 1.499(12) . ?
C29 H29A 0.9900 . ?
C29 H29B 0.9900 . ?
C30 C31 1.386(13) . ?
C30 C35 1.414(12) . ?
C31 C32 1.411(12) . ?
C31 H31A 0.9500 . ?
C32 C33 1.386(13) . ?
C32 H32A 0.9500 . ?
C33 C34 1.378(14) . ?
C33 H33A 0.9500 . ?
C34 C35 1.416(12) . ?
C34 H34A 0.9500 . ?
C36 H36A 0.9800 . ?
C36 H36B 0.9800 . ?
C36 H36C 0.9800 . ?
C37 H37A 0.9800 . ?
C37 H37B 0.9800 . ?
C37 H37C 0.9800 . ?
C38 C39 1.484(13) . ?
C38 H38A 0.9900 . ?
C38 H38B 0.9900 . ?
C39 C44 1.374(13) . ?
C39 C40 1.436(12) . ?
C40 C41 1.374(13) . ?
C40 H40A 0.9500 . ?
C41 C42 1.342(14) . ?
C41 H41A 0.9500 . ?
C42 C43 1.419(12) . ?
C42 H42A 0.9500 . ?
C43 C44 1.383(13) . ?
C43 H43A 0.9500 . ?
C45 H45A 0.9800 . ?
C45 H45B 0.9800 . ?
C45 H45C 0.9800 . ?
C46 H46A 0.9800 . ?
C46 H46B 0.9800 . ?
C46 H46C 0.9800 . ?
C1S C2S 1.529(5) . ?
C1S H1SA 0.9800 . ?
C1S H1SB 0.9800 . ?
C1S H1SC 0.9800 . ?
C2S C3S 1.518(5) . ?
C2S H2SA 0.9900 . ?
C2S H2SB 0.9900 . ?
C3S C4S 1.530(5) . ?
C3S H3SA 0.9900 . ?
C3S H3SB 0.9900 . ?
C4S C5S 1.531(5) . ?
C4S H4SA 0.9900 . ?
C4S H4SB 0.9900 . ?
C5S C6S 1.528(5) . ?
C5S H5SA 0.9900 . ?
C5S H5SB 0.9900 . ?
C6S H6SA 0.9800 . ?
C6S H6SB 0.9800 . ?
C6S H6SC 0.9800 . ?
